data_1560282
loop_
_publ_author_name
'Kuno, Atsuko'
'Maeda, Hiromitsu'

_publ_section_title
;
 Nitro-Substituted Dipyrrolyldiketone BF<sub>2</sub> Complexes as
 Electronic-State-Adjustable Anion-Responsive \p-Electronic Systems.
;
_journal_issue 3
_journal_name_full 'Molecules (Basel, Switzerland)'
_journal_page_first 595
_journal_paper_doi 10.3390/molecules26030595
_journal_volume 26
_journal_year 2021
_chemical_formula_moiety 'C19 H23 B F2 I N3 O4'
_chemical_formula_sum 'C19 H23 B F2 I N3 O4'
_chemical_formula_weight 533.11
_space_group_crystal_system monoclinic
_space_group_IT_number 14
_space_group_name_Hall '-P 2ybc'
_space_group_name_H-M_alt 'P 1 21/c 1'
_atom_sites_solution_hydrogens geom
_audit_creation_method SHELXL-2014/7
_cell_angle_alpha 90
_cell_angle_beta 98.7400(10)
_cell_angle_gamma 90
_cell_formula_units_Z 8
_cell_length_a 11.29030(10)
_cell_length_b 22.2353(2)
_cell_length_c 16.84020(10)
_cell_measurement_reflns_used 19894
_cell_measurement_temperature 93(2)
_cell_measurement_theta_max 72.6050
_cell_measurement_theta_min 3.3120
_cell_volume 4178.53(6)
_computing_structure_refinement 'SHELXL-2014/7 (Sheldrick, 2014)'
_diffrn_ambient_temperature 93(2)
_diffrn_detector_area_resol_mean 5.8140
_diffrn_measured_fraction_theta_full 0.995
_diffrn_measured_fraction_theta_max 0.980
_diffrn_measurement_device_type 'Rigaku XtaLAB P200'
_diffrn_measurement_method \w
_diffrn_radiation_type CuK\a
_diffrn_radiation_wavelength 1.54184
_diffrn_reflns_av_R_equivalents 0.0232
_diffrn_reflns_av_unetI/netI 0.0214
_diffrn_reflns_Laue_measured_fraction_full 0.995
_diffrn_reflns_Laue_measured_fraction_max 0.980
_diffrn_reflns_limit_h_max 13
_diffrn_reflns_limit_h_min -13
_diffrn_reflns_limit_k_max 25
_diffrn_reflns_limit_k_min -27
_diffrn_reflns_limit_l_max 20
_diffrn_reflns_limit_l_min -20
_diffrn_reflns_number 28887
_diffrn_reflns_point_group_measured_fraction_full 0.995
_diffrn_reflns_point_group_measured_fraction_max 0.980
_diffrn_reflns_theta_full 67.684
_diffrn_reflns_theta_max 72.751
_diffrn_reflns_theta_min 3.317
_exptl_absorpt_coefficient_mu 12.482
_exptl_absorpt_correction_T_max 1.00000
_exptl_absorpt_correction_T_min 0.57644
_exptl_absorpt_correction_type multi-scan
_exptl_absorpt_process_details
;
CrysAlisPro 1.171.40.67a (Rigaku Oxford Diffraction, 2019)
Empirical absorption correction using spherical harmonics,
 implemented in SCALE3 ABSPACK scaling algorithm.
;
_exptl_crystal_colour orange
_exptl_crystal_density_diffrn 1.695
_exptl_crystal_description prism
_exptl_crystal_F_000 2128
_exptl_crystal_size_max 0.130
_exptl_crystal_size_mid 0.090
_exptl_crystal_size_min 0.010
_refine_diff_density_max 1.150
_refine_diff_density_min -1.366
_refine_diff_density_rms 0.082
_refine_ls_extinction_method none
_refine_ls_goodness_of_fit_ref 1.034
_refine_ls_hydrogen_treatment constr
_refine_ls_matrix_type full
_refine_ls_number_parameters 549
_refine_ls_number_reflns 8143
_refine_ls_number_restraints 0
_refine_ls_restrained_S_all 1.034
_refine_ls_R_factor_all 0.0327
_refine_ls_R_factor_gt 0.0310
_refine_ls_shift/su_max 0.002
_refine_ls_shift/su_mean 0.000
_refine_ls_structure_factor_coef Fsqd
_refine_ls_weighting_details 'w=1/[\s^2^(Fo^2^)+(0.0452P)^2^+8.6513P] where P=(Fo^2^+2Fc^2^)/3'
_refine_ls_weighting_scheme calc
_refine_ls_wR_factor_gt 0.0839
_refine_ls_wR_factor_ref 0.0849
_reflns_Friedel_coverage 0.000
_reflns_number_gt 7739
_reflns_number_total 8143
_reflns_threshold_expression 'I > 2\s(I)'
_cod_data_source_file NO2_kuno_HMaeda_cif.cif
_cod_data_source_block 201110maeda
_cod_original_sg_symbol_H-M 'P 21/c'
_cod_database_code 1560282
_shelx_shelxl_version_number 2014/7
_shelx_space_group_comment
;
The symmetry employed for this shelxl refinement is uniquely defined
by the following loop, which should always be used as a source of
symmetry information in preference to the above space-group names.
They are only intended as comments.
;
_shelx_estimated_absorpt_t_min 0.294
_shelx_estimated_absorpt_t_max 0.885

loop_
_space_group_symop_operation_xyz
'x, y, z'
'-x, y+1/2, -z+1/2'
'-x, -y, -z'
'x, -y-1/2, z-1/2'

loop_
_atom_site_label
_atom_site_type_symbol
_atom_site_fract_x
_atom_site_fract_y
_atom_site_fract_z
_atom_site_U_iso_or_equiv
_atom_site_adp_type
_atom_site_occupancy
_atom_site_site_symmetry_order
_atom_site_calc_flag
_atom_site_refinement_flags_posn
_atom_site_refinement_flags_adp
_atom_site_refinement_flags_occupancy
_atom_site_disorder_assembly
_atom_site_disorder_group
I1 I 1.06813(2) 0.50956(2) 0.23094(2) 0.02604(7) Uani 1 1 d . . . . .
I2 I 0.62744(2) 0.23702(2) 0.26385(2) 0.02765(7) Uani 1 1 d . . . . .
F3 F 0.56830(18) 0.61637(9) 0.31609(12) 0.0304(4) Uani 1 1 d . . . . .
F4 F 0.40591(19) 0.60707(9) 0.21918(12) 0.0317(4) Uani 1 1 d . . . . .
F1 F 0.7331(2) 0.86094(10) 0.13190(12) 0.0356(5) Uani 1 1 d . . . . .
O1 O 0.8600(2) 0.78286(9) 0.17883(13) 0.0215(4) Uani 1 1 d . . . . .
F2 F 0.8801(2) 0.87823(9) 0.23650(13) 0.0368(5) Uani 1 1 d . . . . .
O7 O 0.1570(2) 0.44602(11) 0.65282(14) 0.0306(5) Uani 1 1 d . . . . .
O5 O 0.5544(2) 0.63991(10) 0.49608(14) 0.0265(5) Uani 1 1 d . . . . .
O2 O 0.7141(2) 0.82344(10) 0.25780(13) 0.0242(5) Uani 1 1 d . . . . .
O4 O 0.3943(2) 0.57070(10) 0.34594(15) 0.0300(5) Uani 1 1 d . . . . .
O8 O 0.2082(2) 0.38161(10) 0.57050(14) 0.0273(5) Uani 1 1 d . . . . .
O3 O 0.5212(2) 0.52369(10) 0.25818(15) 0.0300(5) Uani 1 1 d . . . . .
N4 N 0.2992(2) 0.46724(11) 0.48736(15) 0.0199(5) Uani 1 1 d . . . . .
H1 H 0.3206 0.4308 0.4747 0.024 Uiso 1 1 calc R U . . .
O6 O 0.5039(2) 0.70674(11) 0.57971(15) 0.0354(6) Uani 1 1 d . . . . .
N5 N 0.1980(2) 0.43408(11) 0.59622(18) 0.0238(6) Uani 1 1 d . . . . .
N2 N 0.9497(2) 0.63092(11) 0.23283(15) 0.0206(5) Uani 1 1 d . . . . .
H2 H 0.9100 0.6186 0.2709 0.025 Uiso 1 1 calc R U . . .
N6 N 0.5667(2) 0.36589(11) 0.29301(15) 0.0203(5) Uani 1 1 d . . . . .
H3 H 0.5273 0.3546 0.3318 0.024 Uiso 1 1 calc R U . . .
N3 N 0.5458(3) 0.69256(12) 0.51850(16) 0.0250(6) Uani 1 1 d . . . . .
N1 N 0.6377(2) 0.72344(12) 0.40723(15) 0.0206(5) Uani 1 1 d . . . . .
H4 H 0.6522 0.6867 0.3919 0.025 Uiso 1 1 calc R U . . .
C40 C 0.3221(3) 0.51947(14) 0.44916(19) 0.0205(6) Uani 1 1 d . . . . .
C41 C 1.0276(3) 0.59773(14) 0.19778(19) 0.0226(6) Uani 1 1 d . . . . .
C42 C 0.5785(3) 0.42452(14) 0.26736(18) 0.0201(6) Uani 1 1 d . . . . .
C43 C 0.2383(3) 0.48140(14) 0.54771(19) 0.0216(6) Uani 1 1 d . . . . .
C44 C 0.4568(3) 0.47001(14) 0.36406(18) 0.0203(6) Uani 1 1 d . . . . .
H5 H 0.4585 0.4340 0.3946 0.024 Uiso 1 1 calc R U . . .
C45 C 0.5769(3) 0.80108(14) 0.47841(18) 0.0202(6) Uani 1 1 d . . . . .
C46 C 0.6276(3) 0.82452(14) 0.41386(18) 0.0205(6) Uani 1 1 d . . . . .
C47 C 0.2705(3) 0.56757(14) 0.48640(19) 0.0209(6) Uani 1 1 d . . . . .
C48 C 0.6254(3) 0.32905(14) 0.2489(2) 0.0241(6) Uani 1 1 d . . . . .
C49 C 0.3935(3) 0.51932(13) 0.38415(18) 0.0200(6) Uani 1 1 d . . . . .
C50 C 0.5187(3) 0.47355(13) 0.29784(18) 0.0192(6) Uani 1 1 d . . . . .
C51 C 0.2182(3) 0.54314(14) 0.55064(19) 0.0215(6) Uani 1 1 d . . . . .
C52 C 0.6648(3) 0.77565(14) 0.37094(18) 0.0202(6) Uani 1 1 d . . . . .
C53 C 1.0201(3) 0.68868(14) 0.14007(18) 0.0204(6) Uani 1 1 d . . . . .
C54 C 0.8690(3) 0.73399(13) 0.22294(18) 0.0191(6) Uani 1 1 d . . . . .
C55 C 0.9431(3) 0.68800(13) 0.19854(18) 0.0199(6) Uani 1 1 d . . . . .
C56 C 1.0742(3) 0.63174(14) 0.14002(19) 0.0214(6) Uani 1 1 d . . . . .
C57 C 0.7315(3) 0.77502(14) 0.30342(18) 0.0197(6) Uani 1 1 d . . . . .
C58 C 0.6498(3) 0.88973(14) 0.39909(19) 0.0236(6) Uani 1 1 d . . . . .
H7 H 0.5954 0.9144 0.4267 0.028 Uiso 1 1 calc R U . . .
H8 H 0.6307 0.8979 0.3408 0.028 Uiso 1 1 calc R U . . .
C59 C 0.6517(3) 0.42321(14) 0.20630(19) 0.0222(6) Uani 1 1 d . . . . .
C60 C 1.0414(3) 0.74036(14) 0.0862(2) 0.0250(7) Uani 1 1 d . . . . .
H9 H 1.1196 0.7346 0.0674 0.030 Uiso 1 1 calc R U . . .
H10 H 1.0458 0.7782 0.1175 0.030 Uiso 1 1 calc R U . . .
C61 C 0.5842(3) 0.73892(14) 0.47129(19) 0.0226(6) Uani 1 1 d . . . . .
C62 C 0.1494(3) 0.57700(15) 0.6058(2) 0.0257(7) Uani 1 1 d . . . . .
H11 H 0.1781 0.6191 0.6104 0.031 Uiso 1 1 calc R U . . .
H12 H 0.1647 0.5587 0.6599 0.031 Uiso 1 1 calc R U . . .
C63 C 0.5319(3) 0.83600(15) 0.54425(19) 0.0250(7) Uani 1 1 d . . . . .
H13 H 0.4595 0.8161 0.5586 0.030 Uiso 1 1 calc R U . . .
H14 H 0.5091 0.8770 0.5248 0.030 Uiso 1 1 calc R U . . .
C64 C 0.8075(3) 0.72946(13) 0.28923(18) 0.0201(6) Uani 1 1 d . . . . .
H6 H 0.8184 0.6954 0.3236 0.024 Uiso 1 1 calc R U . . .
C65 C 0.6988(3) 0.47556(15) 0.1644(2) 0.0260(7) Uani 1 1 d . . . . .
H15 H 0.7790 0.4652 0.1516 0.031 Uiso 1 1 calc R U . . .
H16 H 0.7084 0.5104 0.2015 0.031 Uiso 1 1 calc R U . . .
C66 C 1.1612(3) 0.60895(15) 0.0876(2) 0.0263(7) Uani 1 1 d . . . . .
H17 H 1.2201 0.5821 0.1196 0.032 Uiso 1 1 calc R U . . .
H18 H 1.2055 0.6434 0.0693 0.032 Uiso 1 1 calc R U . . .
C67 C 0.2658(3) 0.63269(14) 0.4621(2) 0.0260(7) Uani 1 1 d . . . . .
H19 H 0.3423 0.6437 0.4438 0.031 Uiso 1 1 calc R U . . .
H20 H 0.2575 0.6578 0.5095 0.031 Uiso 1 1 calc R U . . .
C68 C 0.7519(4) 0.33665(16) 0.1334(2) 0.0376(9) Uani 1 1 d . . . . .
H21 H 0.7160 0.2980 0.1127 0.045 Uiso 1 1 calc R U . . .
H22 H 0.7489 0.3647 0.0874 0.045 Uiso 1 1 calc R U . . .
C69 C 0.6790(3) 0.36252(15) 0.1940(2) 0.0261(7) Uani 1 1 d . . . . .
C70 C 0.7780(3) 0.90838(15) 0.4283(2) 0.0304(7) Uani 1 1 d . . . . .
H23 H 0.7991 0.8982 0.4854 0.046 Uiso 1 1 calc R U . . .
H24 H 0.7862 0.9518 0.4212 0.046 Uiso 1 1 calc R U . . .
H25 H 0.8318 0.8871 0.3973 0.046 Uiso 1 1 calc R U . . .
C71 C 0.9435(3) 0.74636(16) 0.0132(2) 0.0306(7) Uani 1 1 d . . . . .
H26 H 0.9379 0.7089 -0.0177 0.046 Uiso 1 1 calc R U . . .
H27 H 0.9632 0.7796 -0.0207 0.046 Uiso 1 1 calc R U . . .
H28 H 0.8666 0.7545 0.0314 0.046 Uiso 1 1 calc R U . . .
C72 C 0.6185(4) 0.49383(16) 0.0874(2) 0.0326(8) Uani 1 1 d . . . . .
H35 H 0.6082 0.4596 0.0503 0.049 Uiso 1 1 calc R U . . .
H36 H 0.6553 0.5274 0.0624 0.049 Uiso 1 1 calc R U . . .
H37 H 0.5401 0.5063 0.0999 0.049 Uiso 1 1 calc R U . . .
C73 C 0.6275(4) 0.84006(18) 0.6188(2) 0.0350(8) Uani 1 1 d . . . . .
H29 H 0.6444 0.7997 0.6411 0.052 Uiso 1 1 calc R U . . .
H30 H 0.5985 0.8658 0.6590 0.052 Uiso 1 1 calc R U . . .
H31 H 0.7010 0.8573 0.6039 0.052 Uiso 1 1 calc R U . . .
C74 C 0.0151(3) 0.57664(18) 0.5758(2) 0.0326(8) Uani 1 1 d . . . . .
H38 H -0.0006 0.5955 0.5226 0.049 Uiso 1 1 calc R U . . .
H39 H -0.0265 0.5992 0.6133 0.049 Uiso 1 1 calc R U . . .
H40 H -0.0141 0.5351 0.5722 0.049 Uiso 1 1 calc R U . . .
C75 C 1.0999(3) 0.57505(17) 0.0151(2) 0.0321(8) Uani 1 1 d . . . . .
H32 H 1.0520 0.5423 0.0327 0.048 Uiso 1 1 calc R U . . .
H33 H 1.1604 0.5584 -0.0147 0.048 Uiso 1 1 calc R U . . .
H34 H 1.0475 0.6025 -0.0197 0.048 Uiso 1 1 calc R U . . .
C76 C 0.1627(3) 0.64645(16) 0.3953(2) 0.0342(8) Uani 1 1 d . . . . .
H41 H 0.1745 0.6247 0.3465 0.051 Uiso 1 1 calc R U . . .
H42 H 0.1600 0.6898 0.3845 0.051 Uiso 1 1 calc R U . . .
H43 H 0.0870 0.6337 0.4119 0.051 Uiso 1 1 calc R U . . .
B2 B 0.4724(4) 0.58019(16) 0.2849(2) 0.0255(7) Uani 1 1 d . . . . .
B1 B 0.7966(3) 0.83765(16) 0.2012(2) 0.0231(7) Uani 1 1 d . . . . .
C79 C 0.8780(4) 0.3266(2) 0.1689(3) 0.0492(11) Uani 1 1 d . . . . .
H44 H 0.9143 0.3648 0.1885 0.074 Uiso 1 1 calc R U . . .
H45 H 0.9220 0.3099 0.1281 0.074 Uiso 1 1 calc R U . . .
H46 H 0.8814 0.2982 0.2138 0.074 Uiso 1 1 calc R U . . .

loop_
_atom_site_aniso_label
_atom_site_aniso_U_11
_atom_site_aniso_U_22
_atom_site_aniso_U_33
_atom_site_aniso_U_23
_atom_site_aniso_U_13
_atom_site_aniso_U_12
I1 0.03471(12) 0.01507(11) 0.03061(12) 0.00259(7) 0.01226(8) 0.00561(7)
I2 0.03975(13) 0.01497(11) 0.03128(12) 0.00015(7) 0.01525(9) 0.00141(8)
F3 0.0355(10) 0.0276(10) 0.0293(10) -0.0053(8) 0.0091(8) -0.0054(8)
F4 0.0402(11) 0.0226(10) 0.0319(10) 0.0008(8) 0.0044(9) 0.0016(8)
F1 0.0471(12) 0.0340(11) 0.0278(10) 0.0104(9) 0.0123(9) 0.0159(9)
O1 0.0309(11) 0.0140(10) 0.0216(11) 0.0019(8) 0.0108(9) 0.0020(9)
F2 0.0467(12) 0.0232(10) 0.0442(12) -0.0097(9) 0.0191(10) -0.0110(9)
O7 0.0391(13) 0.0301(13) 0.0236(12) 0.0084(10) 0.0074(10) -0.0034(10)
O5 0.0342(12) 0.0173(11) 0.0295(12) 0.0038(9) 0.0103(10) 0.0010(9)
O2 0.0339(12) 0.0156(11) 0.0259(11) 0.0043(9) 0.0136(9) 0.0065(9)
O4 0.0439(14) 0.0140(11) 0.0374(13) 0.0045(9) 0.0229(11) 0.0036(10)
O8 0.0330(12) 0.0198(11) 0.0308(12) 0.0041(9) 0.0101(10) 0.0024(9)
O3 0.0468(14) 0.0152(11) 0.0334(13) 0.0043(9) 0.0233(11) 0.0037(10)
N4 0.0227(12) 0.0153(12) 0.0231(13) -0.0001(10) 0.0079(10) 0.0026(10)
O6 0.0525(16) 0.0260(13) 0.0345(13) 0.0038(10) 0.0285(12) 0.0047(11)
N5 0.0172(12) 0.0136(12) 0.0402(16) 0.0045(11) 0.0031(11) 0.0041(9)
N2 0.0276(13) 0.0143(12) 0.0220(13) 0.0008(10) 0.0102(10) 0.0026(10)
N6 0.0294(13) 0.0138(12) 0.0200(12) 0.0006(10) 0.0108(10) -0.0007(10)
N3 0.0327(14) 0.0195(14) 0.0245(14) 0.0027(11) 0.0106(11) 0.0039(11)
N1 0.0285(13) 0.0151(12) 0.0199(12) 0.0005(10) 0.0092(10) 0.0013(10)
C40 0.0220(14) 0.0162(14) 0.0235(15) 0.0002(12) 0.0046(12) -0.0003(11)
C41 0.0296(16) 0.0135(14) 0.0253(16) 0.0003(12) 0.0066(13) 0.0021(12)
C42 0.0262(15) 0.0157(14) 0.0191(14) -0.0001(11) 0.0060(12) -0.0012(11)
C43 0.0215(14) 0.0229(16) 0.0214(15) 0.0029(12) 0.0066(12) 0.0010(12)
C44 0.0250(15) 0.0159(14) 0.0210(15) 0.0008(11) 0.0069(12) -0.0001(11)
C45 0.0238(14) 0.0189(15) 0.0182(14) 0.0004(11) 0.0041(12) 0.0051(12)
C46 0.0227(14) 0.0187(15) 0.0205(15) 0.0000(11) 0.0047(12) 0.0030(11)
C47 0.0209(14) 0.0172(15) 0.0247(15) -0.0030(12) 0.0034(12) -0.0003(11)
C48 0.0325(17) 0.0148(15) 0.0260(16) 0.0006(12) 0.0082(13) 0.0016(12)
C49 0.0246(15) 0.0148(14) 0.0211(15) 0.0003(11) 0.0055(12) -0.0028(11)
C50 0.0214(14) 0.0163(14) 0.0202(14) -0.0004(11) 0.0039(11) -0.0024(11)
C51 0.0199(14) 0.0230(16) 0.0216(15) -0.0039(12) 0.0031(12) 0.0014(12)
C52 0.0249(15) 0.0154(14) 0.0205(15) 0.0004(11) 0.0040(12) 0.0002(11)
C53 0.0223(14) 0.0182(15) 0.0213(15) -0.0003(12) 0.0054(12) -0.0012(11)
C54 0.0227(14) 0.0140(14) 0.0204(14) 0.0000(11) 0.0031(11) -0.0018(11)
C55 0.0255(15) 0.0153(14) 0.0195(14) 0.0007(11) 0.0050(12) 0.0002(11)
C56 0.0246(15) 0.0175(15) 0.0228(15) -0.0008(12) 0.0057(12) -0.0003(12)
C57 0.0255(15) 0.0157(14) 0.0186(14) -0.0011(11) 0.0058(12) -0.0014(11)
C58 0.0315(16) 0.0167(15) 0.0239(15) 0.0002(12) 0.0084(13) 0.0048(12)
C59 0.0288(16) 0.0184(15) 0.0203(15) -0.0025(12) 0.0071(12) -0.0007(12)
C60 0.0289(16) 0.0195(16) 0.0290(17) 0.0006(13) 0.0126(13) -0.0010(12)
C61 0.0281(15) 0.0202(15) 0.0218(15) 0.0028(12) 0.0113(12) 0.0034(12)
C62 0.0297(16) 0.0222(16) 0.0261(16) -0.0056(13) 0.0075(13) 0.0022(13)
C63 0.0335(17) 0.0226(16) 0.0213(15) 0.0000(12) 0.0117(13) 0.0070(13)
C64 0.0293(15) 0.0127(14) 0.0193(14) 0.0012(11) 0.0071(12) 0.0004(11)
C65 0.0325(17) 0.0198(16) 0.0284(17) -0.0038(13) 0.0136(14) -0.0032(13)
C66 0.0256(15) 0.0201(16) 0.0351(18) 0.0036(13) 0.0106(14) 0.0024(12)
C67 0.0316(17) 0.0153(15) 0.0326(17) -0.0019(13) 0.0098(14) 0.0002(12)
C68 0.060(2) 0.0184(17) 0.038(2) -0.0001(14) 0.0181(18) -0.0021(16)
C69 0.0347(17) 0.0185(16) 0.0276(16) -0.0022(13) 0.0121(14) -0.0002(13)
C70 0.0365(18) 0.0216(16) 0.0348(19) -0.0031(14) 0.0109(15) -0.0048(14)
C71 0.043(2) 0.0262(17) 0.0245(17) 0.0044(14) 0.0090(15) 0.0036(15)
C72 0.046(2) 0.0229(17) 0.0310(18) 0.0021(14) 0.0105(16) -0.0055(15)
C73 0.043(2) 0.038(2) 0.0242(17) -0.0046(15) 0.0074(15) 0.0083(16)
C74 0.0289(17) 0.037(2) 0.0336(19) 0.0001(15) 0.0112(14) 0.0084(15)
C75 0.0373(19) 0.0297(18) 0.0320(18) -0.0009(15) 0.0138(15) 0.0018(15)
C76 0.041(2) 0.0233(17) 0.040(2) 0.0081(15) 0.0115(16) 0.0075(15)
B2 0.037(2) 0.0121(16) 0.0296(19) 0.0022(14) 0.0117(16) 0.0000(14)
B1 0.0326(18) 0.0154(16) 0.0233(17) 0.0038(13) 0.0110(15) 0.0023(14)
C79 0.052(3) 0.044(2) 0.056(3) -0.001(2) 0.023(2) 0.005(2)

loop_
_atom_type_symbol
_atom_type_description
_atom_type_scat_dispersion_real
_atom_type_scat_dispersion_imag
_atom_type_scat_source
C C 0.0181 0.0091 'International Tables Vol C Tables 4.2.6.8 and 6.1.1.4'
H H 0.0000 0.0000 'International Tables Vol C Tables 4.2.6.8 and 6.1.1.4'
B B 0.0090 0.0039 'International Tables Vol C Tables 4.2.6.8 and 6.1.1.4'
F F 0.0727 0.0534 'International Tables Vol C Tables 4.2.6.8 and 6.1.1.4'
I I -0.3257 6.8362 'International Tables Vol C Tables 4.2.6.8 and 6.1.1.4'
N N 0.0311 0.0180 'International Tables Vol C Tables 4.2.6.8 and 6.1.1.4'
O O 0.0492 0.0322 'International Tables Vol C Tables 4.2.6.8 and 6.1.1.4'

loop_
_geom_angle_atom_site_label_1
_geom_angle_atom_site_label_2
_geom_angle_atom_site_label_3
_geom_angle
_geom_angle_site_symmetry_1
_geom_angle_site_symmetry_3
_geom_angle_publ_flag
C54 O1 B1 122.2(2) . . ?
C57 O2 B1 120.1(2) . . ?
C49 O4 B2 121.2(3) . . ?
C50 O3 B2 122.4(3) . . ?
C43 N4 C40 108.1(3) . . ?
C43 N4 H1 126.0 . . ?
C40 N4 H1 126.0 . . ?
O7 N5 O8 124.7(3) . . ?
O7 N5 C43 120.0(3) . . ?
O8 N5 C43 115.3(3) . . ?
C41 N2 C55 108.3(3) . . ?
C41 N2 H2 125.8 . . ?
C55 N2 H2 125.8 . . ?
C48 N6 C42 108.8(3) . . ?
C48 N6 H3 125.6 . . ?
C42 N6 H3 125.6 . . ?
O5 N3 O6 123.5(3) . . ?
O5 N3 C61 118.3(3) . . ?
O6 N3 C61 118.2(3) . . ?
C61 N1 C52 107.2(3) . . ?
C61 N1 H4 126.4 . . ?
C52 N1 H4 126.4 . . ?
N4 C40 C47 108.3(3) . . ?
N4 C40 C49 121.1(3) . . ?
C47 C40 C49 130.5(3) . . ?
N2 C41 C56 110.3(3) . . ?
N2 C41 I1 122.1(2) . . ?
C56 C41 I1 127.6(2) . . ?
N6 C42 C59 107.6(3) . . ?
N6 C42 C50 122.4(3) . . ?
C59 C42 C50 129.9(3) . . ?
N4 C43 C51 111.2(3) . . ?
N4 C43 N5 119.7(3) . . ?
C51 C43 N5 129.0(3) . . ?
C49 C44 C50 119.3(3) . . ?
C49 C44 H5 120.4 . . ?
C50 C44 H5 120.4 . . ?
C61 C45 C46 105.4(3) . . ?
C61 C45 C63 127.4(3) . . ?
C46 C45 C63 127.0(3) . . ?
C45 C46 C52 107.5(3) . . ?
C45 C46 C58 125.9(3) . . ?
C52 C46 C58 126.3(3) . . ?
C40 C47 C51 107.3(3) . . ?
C40 C47 C67 127.5(3) . . ?
C51 C47 C67 125.1(3) . . ?
N6 C48 C69 109.9(3) . . ?
N6 C48 I2 122.3(2) . . ?
C69 C48 I2 127.8(2) . . ?
O4 C49 C44 122.0(3) . . ?
O4 C49 C40 114.4(3) . . ?
C44 C49 C40 123.6(3) . . ?
O3 C50 C44 120.5(3) . . ?
O3 C50 C42 115.0(3) . . ?
C44 C50 C42 124.4(3) . . ?
C43 C51 C47 105.2(3) . . ?
C43 C51 C62 128.2(3) . . ?
C47 C51 C62 126.5(3) . . ?
N1 C52 C46 108.8(3) . . ?
N1 C52 C57 121.2(3) . . ?
C46 C52 C57 129.8(3) . . ?
C56 C53 C55 107.7(3) . . ?
C56 C53 C60 125.3(3) . . ?
C55 C53 C60 127.0(3) . . ?
O1 C54 C64 120.3(3) . . ?
O1 C54 C55 115.5(3) . . ?
C64 C54 C55 124.2(3) . . ?
N2 C55 C53 107.4(3) . . ?
N2 C55 C54 122.2(3) . . ?
C53 C55 C54 130.3(3) . . ?
C41 C56 C53 106.1(3) . . ?
C41 C56 C66 125.1(3) . . ?
C53 C56 C66 128.7(3) . . ?
O2 C57 C64 122.9(3) . . ?
O2 C57 C52 113.4(3) . . ?
C64 C57 C52 123.7(3) . . ?
C46 C58 C70 112.8(3) . . ?
C46 C58 H7 109.0 . . ?
C70 C58 H7 109.0 . . ?
C46 C58 H8 109.0 . . ?
C70 C58 H8 109.0 . . ?
H7 C58 H8 107.8 . . ?
C69 C59 C42 107.0(3) . . ?
C69 C59 C65 125.0(3) . . ?
C42 C59 C65 127.9(3) . . ?
C53 C60 C71 112.9(3) . . ?
C53 C60 H9 109.0 . . ?
C71 C60 H9 109.0 . . ?
C53 C60 H10 109.0 . . ?
C71 C60 H10 109.0 . . ?
H9 C60 H10 107.8 . . ?
N1 C61 C45 111.1(3) . . ?
N1 C61 N3 118.3(3) . . ?
C45 C61 N3 130.6(3) . . ?
C51 C62 C74 112.0(3) . . ?
C51 C62 H11 109.2 . . ?
C74 C62 H11 109.2 . . ?
C51 C62 H12 109.2 . . ?
C74 C62 H12 109.2 . . ?
H11 C62 H12 107.9 . . ?
C45 C63 C73 111.1(3) . . ?
C45 C63 H13 109.4 . . ?
C73 C63 H13 109.4 . . ?
C45 C63 H14 109.4 . . ?
C73 C63 H14 109.4 . . ?
H13 C63 H14 108.0 . . ?
C57 C64 C54 118.9(3) . . ?
C57 C64 H6 120.6 . . ?
C54 C64 H6 120.6 . . ?
C59 C65 C72 113.6(3) . . ?
C59 C65 H15 108.8 . . ?
C72 C65 H15 108.8 . . ?
C59 C65 H16 108.8 . . ?
C72 C65 H16 108.8 . . ?
H15 C65 H16 107.7 . . ?
C56 C66 C75 112.5(3) . . ?
C56 C66 H17 109.1 . . ?
C75 C66 H17 109.1 . . ?
C56 C66 H18 109.1 . . ?
C75 C66 H18 109.1 . . ?
H17 C66 H18 107.8 . . ?
C47 C67 C76 112.7(3) . . ?
C47 C67 H19 109.0 . . ?
C76 C67 H19 109.0 . . ?
C47 C67 H20 109.0 . . ?
C76 C67 H20 109.0 . . ?
H19 C67 H20 107.8 . . ?
C79 C68 C69 111.9(3) . . ?
C79 C68 H21 109.2 . . ?
C69 C68 H21 109.2 . . ?
C79 C68 H22 109.2 . . ?
C69 C68 H22 109.2 . . ?
H21 C68 H22 107.9 . . ?
C48 C69 C59 106.7(3) . . ?
C48 C69 C68 125.3(3) . . ?
C59 C69 C68 128.0(3) . . ?
C58 C70 H23 109.5 . . ?
C58 C70 H24 109.5 . . ?
H23 C70 H24 109.5 . . ?
C58 C70 H25 109.5 . . ?
H23 C70 H25 109.5 . . ?
H24 C70 H25 109.5 . . ?
C60 C71 H26 109.5 . . ?
C60 C71 H27 109.5 . . ?
H26 C71 H27 109.5 . . ?
C60 C71 H28 109.5 . . ?
H26 C71 H28 109.5 . . ?
H27 C71 H28 109.5 . . ?
C65 C72 H35 109.5 . . ?
C65 C72 H36 109.5 . . ?
H35 C72 H36 109.5 . . ?
C65 C72 H37 109.5 . . ?
H35 C72 H37 109.5 . . ?
H36 C72 H37 109.5 . . ?
C63 C73 H29 109.5 . . ?
C63 C73 H30 109.5 . . ?
H29 C73 H30 109.5 . . ?
C63 C73 H31 109.5 . . ?
H29 C73 H31 109.5 . . ?
H30 C73 H31 109.5 . . ?
C62 C74 H38 109.5 . . ?
C62 C74 H39 109.5 . . ?
H38 C74 H39 109.5 . . ?
C62 C74 H40 109.5 . . ?
H38 C74 H40 109.5 . . ?
H39 C74 H40 109.5 . . ?
C66 C75 H32 109.5 . . ?
C66 C75 H33 109.5 . . ?
H32 C75 H33 109.5 . . ?
C66 C75 H34 109.5 . . ?
H32 C75 H34 109.5 . . ?
H33 C75 H34 109.5 . . ?
C67 C76 H41 109.5 . . ?
C67 C76 H42 109.5 . . ?
H41 C76 H42 109.5 . . ?
C67 C76 H43 109.5 . . ?
H41 C76 H43 109.5 . . ?
H42 C76 H43 109.5 . . ?
F4 B2 F3 110.6(3) . . ?
F4 B2 O4 108.3(3) . . ?
F3 B2 O4 109.6(3) . . ?
F4 B2 O3 108.0(3) . . ?
F3 B2 O3 107.7(3) . . ?
O4 B2 O3 112.6(3) . . ?
F2 B1 F1 110.8(3) . . ?
F2 B1 O2 108.8(3) . . ?
F1 B1 O2 109.4(3) . . ?
F2 B1 O1 108.8(3) . . ?
F1 B1 O1 107.6(3) . . ?
O2 B1 O1 111.4(2) . . ?
C68 C79 H44 109.5 . . ?
C68 C79 H45 109.5 . . ?
H44 C79 H45 109.5 . . ?
C68 C79 H46 109.5 . . ?
H44 C79 H46 109.5 . . ?
H45 C79 H46 109.5 . . ?

loop_
_geom_bond_atom_site_label_1
_geom_bond_atom_site_label_2
_geom_bond_distance
_geom_bond_site_symmetry_2
_geom_bond_publ_flag
I1 C41 2.071(3) . ?
I2 C48 2.061(3) . ?
F3 B2 1.386(4) . ?
F4 B2 1.376(4) . ?
F1 B1 1.375(4) . ?
O1 C54 1.311(4) . ?
O1 B1 1.490(4) . ?
F2 B1 1.373(4) . ?
O7 N5 1.152(4) . ?
O5 N3 1.238(4) . ?
O2 C57 1.320(4) . ?
O2 B1 1.465(4) . ?
O4 C49 1.312(4) . ?
O4 B2 1.468(4) . ?
O8 N5 1.256(4) . ?
O3 C50 1.302(4) . ?
O3 B2 1.470(4) . ?
N4 C43 1.348(4) . ?
N4 C40 1.371(4) . ?
N4 H1 0.8800 . ?
O6 N3 1.239(4) . ?
N5 C43 1.447(4) . ?
N2 C41 1.350(4) . ?
N2 C55 1.392(4) . ?
N2 H2 0.8800 . ?
N6 C48 1.346(4) . ?
N6 C42 1.386(4) . ?
N6 H3 0.8800 . ?
N3 C61 1.410(4) . ?
N1 C61 1.358(4) . ?
N1 C52 1.368(4) . ?
N1 H4 0.8800 . ?
C40 C47 1.410(4) . ?
C40 C49 1.455(4) . ?
C41 C56 1.396(4) . ?
C42 C59 1.413(4) . ?
C42 C50 1.419(4) . ?
C43 C51 1.394(5) . ?
C44 C49 1.378(4) . ?
C44 C50 1.405(4) . ?
C44 H5 0.9500 . ?
C45 C61 1.391(4) . ?
C45 C46 1.404(4) . ?
C45 C63 1.504(4) . ?
C46 C52 1.404(4) . ?
C46 C58 1.499(4) . ?
C47 C51 1.417(4) . ?
C47 C67 1.503(4) . ?
C48 C69 1.394(5) . ?
C51 C62 1.501(4) . ?
C52 C57 1.456(4) . ?
C53 C56 1.405(4) . ?
C53 C55 1.409(4) . ?
C53 C60 1.506(4) . ?
C54 C64 1.405(4) . ?
C54 C55 1.421(4) . ?
C56 C66 1.505(4) . ?
C57 C64 1.372(4) . ?
C58 C70 1.514(5) . ?
C58 H7 0.9900 . ?
C58 H8 0.9900 . ?
C59 C69 1.406(4) . ?
C59 C65 1.500(4) . ?
C60 C71 1.528(5) . ?
C60 H9 0.9900 . ?
C60 H10 0.9900 . ?
C62 C74 1.524(5) . ?
C62 H11 0.9900 . ?
C62 H12 0.9900 . ?
C63 C73 1.529(5) . ?
C63 H13 0.9900 . ?
C63 H14 0.9900 . ?
C64 H6 0.9500 . ?
C65 C72 1.521(5) . ?
C65 H15 0.9900 . ?
C65 H16 0.9900 . ?
C66 C75 1.510(5) . ?
C66 H17 0.9900 . ?
C66 H18 0.9900 . ?
C67 C76 1.522(5) . ?
C67 H19 0.9900 . ?
C67 H20 0.9900 . ?
C68 C79 1.475(6) . ?
C68 C69 1.519(5) . ?
C68 H21 0.9900 . ?
C68 H22 0.9900 . ?
C70 H23 0.9800 . ?
C70 H24 0.9800 . ?
C70 H25 0.9800 . ?
C71 H26 0.9800 . ?
C71 H27 0.9800 . ?
C71 H28 0.9800 . ?
C72 H35 0.9800 . ?
C72 H36 0.9800 . ?
C72 H37 0.9800 . ?
C73 H29 0.9800 . ?
C73 H30 0.9800 . ?
C73 H31 0.9800 . ?
C74 H38 0.9800 . ?
C74 H39 0.9800 . ?
C74 H40 0.9800 . ?
C75 H32 0.9800 . ?
C75 H33 0.9800 . ?
C75 H34 0.9800 . ?
C76 H41 0.9800 . ?
C76 H42 0.9800 . ?
C76 H43 0.9800 . ?
C79 H44 0.9800 . ?
C79 H45 0.9800 . ?
C79 H46 0.9800 . ?

loop_
_geom_torsion_atom_site_label_1
_geom_torsion_atom_site_label_2
_geom_torsion_atom_site_label_3
_geom_torsion_atom_site_label_4
_geom_torsion
_geom_torsion_site_symmetry_1
_geom_torsion_site_symmetry_2
_geom_torsion_site_symmetry_3
_geom_torsion_site_symmetry_4
_geom_torsion_publ_flag
C43 N4 C40 C47 -1.5(3) . . . . ?
C43 N4 C40 C49 176.1(3) . . . . ?
C55 N2 C41 C56 0.1(4) . . . . ?
C55 N2 C41 I1 179.1(2) . . . . ?
C48 N6 C42 C59 -2.0(4) . . . . ?
C48 N6 C42 C50 174.9(3) . . . . ?
C40 N4 C43 C51 0.6(4) . . . . ?
C40 N4 C43 N5 177.5(3) . . . . ?
O7 N5 C43 N4 172.0(3) . . . . ?
O8 N5 C43 N4 -10.1(4) . . . . ?
O7 N5 C43 C51 -11.7(5) . . . . ?
O8 N5 C43 C51 166.2(3) . . . . ?
C61 C45 C46 C52 -0.7(4) . . . . ?
C63 C45 C46 C52 175.6(3) . . . . ?
C61 C45 C46 C58 -174.6(3) . . . . ?
C63 C45 C46 C58 1.7(5) . . . . ?
N4 C40 C47 C51 1.8(3) . . . . ?
C49 C40 C47 C51 -175.5(3) . . . . ?
N4 C40 C47 C67 -175.9(3) . . . . ?
C49 C40 C47 C67 6.8(6) . . . . ?
C42 N6 C48 C69 1.0(4) . . . . ?
C42 N6 C48 I2 -178.1(2) . . . . ?
B2 O4 C49 C44 -6.2(5) . . . . ?
B2 O4 C49 C40 173.1(3) . . . . ?
C50 C44 C49 O4 -3.7(5) . . . . ?
C50 C44 C49 C40 177.1(3) . . . . ?
N4 C40 C49 O4 171.0(3) . . . . ?
C47 C40 C49 O4 -12.0(5) . . . . ?
N4 C40 C49 C44 -9.7(5) . . . . ?
C47 C40 C49 C44 167.3(3) . . . . ?
B2 O3 C50 C44 7.0(5) . . . . ?
B2 O3 C50 C42 -174.9(3) . . . . ?
C49 C44 C50 O3 3.3(5) . . . . ?
C49 C44 C50 C42 -174.6(3) . . . . ?
N6 C42 C50 O3 -168.2(3) . . . . ?
C59 C42 C50 O3 7.9(5) . . . . ?
N6 C42 C50 C44 9.8(5) . . . . ?
C59 C42 C50 C44 -174.0(3) . . . . ?
N4 C43 C51 C47 0.5(3) . . . . ?
N5 C43 C51 C47 -176.0(3) . . . . ?
N4 C43 C51 C62 176.9(3) . . . . ?
N5 C43 C51 C62 0.3(5) . . . . ?
C40 C47 C51 C43 -1.4(3) . . . . ?
C67 C47 C51 C43 176.4(3) . . . . ?
C40 C47 C51 C62 -177.8(3) . . . . ?
C67 C47 C51 C62 -0.1(5) . . . . ?
C61 N1 C52 C46 0.2(3) . . . . ?
C61 N1 C52 C57 175.3(3) . . . . ?
C45 C46 C52 N1 0.3(4) . . . . ?
C58 C46 C52 N1 174.2(3) . . . . ?
C45 C46 C52 C57 -174.2(3) . . . . ?
C58 C46 C52 C57 -0.3(5) . . . . ?
B1 O1 C54 C64 6.8(4) . . . . ?
B1 O1 C54 C55 -173.3(3) . . . . ?
C41 N2 C55 C53 0.3(3) . . . . ?
C41 N2 C55 C54 -179.6(3) . . . . ?
C56 C53 C55 N2 -0.6(3) . . . . ?
C60 C53 C55 N2 178.9(3) . . . . ?
C56 C53 C55 C54 179.3(3) . . . . ?
C60 C53 C55 C54 -1.2(6) . . . . ?
O1 C54 C55 N2 -171.8(3) . . . . ?
C64 C54 C55 N2 8.1(5) . . . . ?
O1 C54 C55 C53 8.4(5) . . . . ?
C64 C54 C55 C53 -171.8(3) . . . . ?
N2 C41 C56 C53 -0.5(4) . . . . ?
I1 C41 C56 C53 -179.5(2) . . . . ?
N2 C41 C56 C66 -178.4(3) . . . . ?
I1 C41 C56 C66 2.7(5) . . . . ?
C55 C53 C56 C41 0.7(4) . . . . ?
C60 C53 C56 C41 -178.9(3) . . . . ?
C55 C53 C56 C66 178.5(3) . . . . ?
C60 C53 C56 C66 -1.1(5) . . . . ?
B1 O2 C57 C64 -14.8(5) . . . . ?
B1 O2 C57 C52 163.7(3) . . . . ?
N1 C52 C57 O2 157.0(3) . . . . ?
C46 C52 C57 O2 -29.1(5) . . . . ?
N1 C52 C57 C64 -24.5(5) . . . . ?
C46 C52 C57 C64 149.4(3) . . . . ?
C45 C46 C58 C70 98.1(4) . . . . ?
C52 C46 C58 C70 -74.7(4) . . . . ?
N6 C42 C59 C69 2.3(4) . . . . ?
C50 C42 C59 C69 -174.3(3) . . . . ?
N6 C42 C59 C65 -174.5(3) . . . . ?
C50 C42 C59 C65 8.9(6) . . . . ?
C56 C53 C60 C71 98.8(4) . . . . ?
C55 C53 C60 C71 -80.7(4) . . . . ?
C52 N1 C61 C45 -0.7(4) . . . . ?
C52 N1 C61 N3 179.1(3) . . . . ?
C46 C45 C61 N1 0.9(4) . . . . ?
C63 C45 C61 N1 -175.4(3) . . . . ?
C46 C45 C61 N3 -178.9(3) . . . . ?
C63 C45 C61 N3 4.8(6) . . . . ?
O5 N3 C61 N1 -5.3(5) . . . . ?
O6 N3 C61 N1 175.6(3) . . . . ?
O5 N3 C61 C45 174.5(3) . . . . ?
O6 N3 C61 C45 -4.6(5) . . . . ?
C43 C51 C62 C74 -82.9(4) . . . . ?
C47 C51 C62 C74 92.7(4) . . . . ?
C61 C45 C63 C73 79.6(4) . . . . ?
C46 C45 C63 C73 -95.9(4) . . . . ?
O2 C57 C64 C54 -0.6(5) . . . . ?
C52 C57 C64 C54 -178.9(3) . . . . ?
O1 C54 C64 C57 4.6(4) . . . . ?
C55 C54 C64 C57 -175.2(3) . . . . ?
C69 C59 C65 C72 91.3(4) . . . . ?
C42 C59 C65 C72 -92.4(4) . . . . ?
C41 C56 C66 C75 82.2(4) . . . . ?
C53 C56 C66 C75 -95.2(4) . . . . ?
C40 C47 C67 C76 82.9(4) . . . . ?
C51 C47 C67 C76 -94.4(4) . . . . ?
N6 C48 C69 C59 0.4(4) . . . . ?
I2 C48 C69 C59 179.4(2) . . . . ?
N6 C48 C69 C68 -179.4(3) . . . . ?
I2 C48 C69 C68 -0.4(5) . . . . ?
C42 C59 C69 C48 -1.7(4) . . . . ?
C65 C59 C69 C48 175.2(3) . . . . ?
C42 C59 C69 C68 178.1(3) . . . . ?
C65 C59 C69 C68 -5.0(6) . . . . ?
C79 C68 C69 C48 -84.2(5) . . . . ?
C79 C68 C69 C59 96.0(5) . . . . ?
C49 O4 B2 F4 134.3(3) . . . . ?
C49 O4 B2 F3 -105.0(3) . . . . ?
C49 O4 B2 O3 14.9(5) . . . . ?
C50 O3 B2 F4 -134.9(3) . . . . ?
C50 O3 B2 F3 105.6(3) . . . . ?
C50 O3 B2 O4 -15.4(5) . . . . ?
C57 O2 B1 F2 -96.4(3) . . . . ?
C57 O2 B1 F1 142.5(3) . . . . ?
C57 O2 B1 O1 23.7(4) . . . . ?
C54 O1 B1 F2 99.9(3) . . . . ?
C54 O1 B1 F1 -140.0(3) . . . . ?
C54 O1 B1 O2 -20.1(4) . . . . ?
